data_4112520
loop_
_publ_author_name
'Makoto Yamashita'
'John F. Hartwig'

_publ_section_title
;
 Synthesis, Structure, and Reductive Elimination Chemistry of
 Three-Coordinate Arylpalladium Amido Complexes
;
_journal_name_full 'Journal of the American Chemical Society'
_journal_page_first 5344
_journal_page_last 5345
_journal_paper_doi 10.1021/ja0315107
_journal_volume 126
_journal_year 2004
_chemical_formula_sum 'C67.5 H53 F12 Fe N O P2 Pd'
_chemical_formula_weight 1346.30
_chemical_name_systematic
; 
 ? 
;
_space_group_IT_number 2
_symmetry_cell_setting triclinic
_symmetry_space_group_name_Hall '-P 1'
_symmetry_space_group_name_H-M 'P -1'
_atom_sites_solution_hydrogens geom
_atom_sites_solution_primary direct
_atom_sites_solution_secondary difmap
_audit_creation_method SHELXL-97
_cell_angle_alpha 73.57(3)
_cell_angle_beta 71.97(3)
_cell_angle_gamma 81.58(3)
_cell_formula_units_Z 2
_cell_length_a 13.525(3)
_cell_length_b 15.326(3)
_cell_length_c 15.580(3)
_cell_measurement_temperature 173(2)
_cell_volume 2939.4(12)
_computing_cell_refinement Denzo
_computing_data_collection 'Nonius Collect'
_computing_data_reduction Denzo
_computing_molecular_graphics XP
_computing_publication_material XCIF
_computing_structure_refinement 'SHELXL-97 (Sheldrick, 1997)'
_computing_structure_solution 'SHELXS-97 (Sheldrick, 1990)'
_diffrn_ambient_temperature 173(2)
_diffrn_measured_fraction_theta_full 0.994
_diffrn_measured_fraction_theta_max 0.994
_diffrn_measurement_device_type 'Nonius KappaCCD'
_diffrn_measurement_method '\w scans'
_diffrn_radiation_monochromator graphite
_diffrn_radiation_source 'fine-focus sealed tube'
_diffrn_radiation_type MoK\a
_diffrn_radiation_wavelength 0.71073
_diffrn_reflns_av_R_equivalents 0.0396
_diffrn_reflns_av_sigmaI/netI 0.0697
_diffrn_reflns_limit_h_max 16
_diffrn_reflns_limit_h_min -16
_diffrn_reflns_limit_k_max 18
_diffrn_reflns_limit_k_min -18
_diffrn_reflns_limit_l_max 19
_diffrn_reflns_limit_l_min -19
_diffrn_reflns_number 20270
_diffrn_reflns_theta_full 26.00
_diffrn_reflns_theta_max 26.00
_diffrn_reflns_theta_min 2.41
_exptl_absorpt_coefficient_mu 0.691
_exptl_absorpt_correction_T_max 0.8742
_exptl_absorpt_correction_T_min 0.8463
_exptl_absorpt_correction_type none
_exptl_crystal_colour yellow
_exptl_crystal_density_diffrn 1.521
_exptl_crystal_description block
_exptl_crystal_F_000 1366
_exptl_crystal_size_max 0.25
_exptl_crystal_size_mid 0.25
_exptl_crystal_size_min 0.20
_refine_diff_density_max 1.023
_refine_diff_density_min -0.671
_refine_diff_density_rms 0.081
_refine_ls_extinction_method none
_refine_ls_goodness_of_fit_ref 1.047
_refine_ls_hydrogen_treatment mixed
_refine_ls_matrix_type full
_refine_ls_number_parameters 782
_refine_ls_number_reflns 11466
_refine_ls_number_restraints 0
_refine_ls_restrained_S_all 1.047
_refine_ls_R_factor_all 0.0781
_refine_ls_R_factor_gt 0.0485
_refine_ls_shift/su_max 0.131
_refine_ls_shift/su_mean 0.005
_refine_ls_structure_factor_coef Fsqd
_refine_ls_weighting_details 'calc w=1/[\s^2^(Fo^2^)+(0.0800P)^2^+0.0000P] where P=(Fo^2^+2Fc^2^)/3'
_refine_ls_weighting_scheme calc
_refine_ls_wR_factor_gt 0.1253
_refine_ls_wR_factor_ref 0.1388
_reflns_number_gt 8352
_reflns_number_total 11466
_reflns_threshold_expression >2sigma(I)
_cod_data_source_file ja0315107si20031204_112343_5.cif
_cod_data_source_block complex4
_cod_original_cell_volume 2939.2(10)
_cod_original_formula_sum 'C67.50 H53 F12 Fe N O P2 Pd'
_cod_database_code 4112520

loop_
_symmetry_equiv_pos_as_xyz
'x, y, z'
'-x, -y, -z'

loop_
_atom_site_label
_atom_site_type_symbol
_atom_site_fract_x
_atom_site_fract_y
_atom_site_fract_z
_atom_site_U_iso_or_equiv
_atom_site_adp_type
_atom_site_occupancy
_atom_site_symmetry_multiplicity
_atom_site_calc_flag
_atom_site_refinement_flags
_atom_site_disorder_assembly
_atom_site_disorder_group
Pd1 Pd 0.21445(2) 0.257213(17) 0.268849(19) 0.02715(10) Uani 1 1 d . . .
Fe1 Fe -0.07654(4) 0.40981(4) 0.27172(4) 0.03629(15) Uani 1 1 d . . .
P1 P 0.12872(8) 0.34954(6) 0.36413(7) 0.0295(2) Uani 1 1 d . . .
P2 P 0.09026(8) 0.24813(6) 0.19055(7) 0.0314(2) Uani 1 1 d . . .
O1 O 0.6095(7) 0.2393(5) 0.4070(7) 0.101(3) Uani 0.60 1 d P A 1
O1' O 0.5803(7) 0.1695(9) 0.4371(7) 0.078(3) Uani 0.40 1 d P A 2
N1 N 0.3207(2) 0.17703(19) 0.1869(2) 0.0295(7) Uani 1 1 d . . .
C1 C -0.0088(3) 0.3806(2) 0.3765(3) 0.0321(8) Uani 1 1 d . . .
C2 C -0.0881(3) 0.3192(3) 0.3966(3) 0.0360(9) Uani 1 1 d . . .
H2A H -0.0772 0.2514 0.4073 0.043 Uiso 1 1 calc R . .
C3 C -0.1843(3) 0.3705(3) 0.3994(3) 0.0453(10) Uani 1 1 d . . .
H3A H -0.2528 0.3454 0.4110 0.054 Uiso 1 1 calc R . .
C4 C -0.1666(3) 0.4635(3) 0.3814(3) 0.0480(11) Uani 1 1 d . . .
H4A H -0.2205 0.5156 0.3771 0.058 Uiso 1 1 calc R . .
C5 C -0.0593(3) 0.4709(3) 0.3666(3) 0.0394(9) Uani 1 1 d . . .
H5A H -0.0245 0.5288 0.3517 0.047 Uiso 1 1 calc R . .
C6 C 0.0029(3) 0.3468(3) 0.1700(3) 0.0353(9) Uani 1 1 d . . .
C7 C -0.1063(3) 0.3542(3) 0.1781(3) 0.0454(10) Uani 1 1 d . . .
H7A H -0.1511 0.3023 0.1937 0.054 Uiso 1 1 calc R . .
C8 C -0.1401(4) 0.4485(3) 0.1612(3) 0.0550(12) Uani 1 1 d . . .
H8A H -0.2131 0.4740 0.1640 0.066 Uiso 1 1 calc R . .
C9 C -0.0550(4) 0.4988(3) 0.1426(3) 0.0510(12) Uani 1 1 d . . .
H9A H -0.0568 0.5667 0.1295 0.061 Uiso 1 1 calc R . .
C10 C 0.0341(3) 0.4386(3) 0.1467(3) 0.0398(10) Uani 1 1 d . . .
H10A H 0.1061 0.4564 0.1357 0.048 Uiso 1 1 calc R . .
C11 C 0.1326(3) 0.3107(2) 0.4859(3) 0.0318(8) Uani 1 1 d . . .
C12 C 0.2191(3) 0.3243(3) 0.5098(3) 0.0408(10) Uani 1 1 d . . .
H12A H 0.2765 0.3536 0.4630 0.049 Uiso 1 1 calc R . .
C13 C 0.2213(4) 0.2950(3) 0.6023(3) 0.0462(11) Uani 1 1 d . . .
H13A H 0.2806 0.3043 0.6183 0.055 Uiso 1 1 calc R . .
C14 C 0.1392(4) 0.2529(3) 0.6702(3) 0.0526(12) Uani 1 1 d . . .
H14A H 0.1412 0.2339 0.7333 0.063 Uiso 1 1 calc R . .
C15 C 0.0541(4) 0.2381(3) 0.6476(3) 0.0538(12) Uani 1 1 d . . .
H15A H -0.0026 0.2082 0.6949 0.065 Uiso 1 1 calc R . .
C16 C 0.0503(3) 0.2667(3) 0.5553(3) 0.0425(10) Uani 1 1 d . . .
H16A H -0.0088 0.2560 0.5399 0.051 Uiso 1 1 calc R . .
C17 C 0.1808(3) 0.4619(2) 0.3239(3) 0.0337(9) Uani 1 1 d . . .
C18 C 0.2332(3) 0.4951(2) 0.2317(3) 0.0376(9) Uani 1 1 d . . .
H18A H 0.2492 0.4566 0.1903 0.045 Uiso 1 1 calc R . .
C19 C 0.2630(3) 0.5846(3) 0.1982(3) 0.0508(11) Uani 1 1 d . . .
H19A H 0.2983 0.6073 0.1341 0.061 Uiso 1 1 calc R . .
C20 C 0.2408(4) 0.6398(3) 0.2590(4) 0.0602(13) Uani 1 1 d . . .
H20A H 0.2604 0.7011 0.2365 0.072 Uiso 1 1 calc R . .
C21 C 0.1902(4) 0.6065(3) 0.3526(4) 0.0537(12) Uani 1 1 d . . .
H21A H 0.1768 0.6443 0.3944 0.064 Uiso 1 1 calc R . .
C22 C 0.1592(3) 0.5184(3) 0.3851(3) 0.0428(10) Uani 1 1 d . . .
H22A H 0.1232 0.4960 0.4490 0.051 Uiso 1 1 calc R . .
C23 C 0.1497(3) 0.2289(3) 0.0741(3) 0.0338(9) Uani 1 1 d . . .
C24 C 0.1848(3) 0.1414(3) 0.0632(3) 0.0418(10) Uani 1 1 d . . .
H24A H 0.1726 0.0906 0.1160 0.050 Uiso 1 1 calc R . .
C25 C 0.2378(4) 0.1281(3) -0.0247(3) 0.0489(11) Uani 1 1 d . . .
H25A H 0.2627 0.0685 -0.0315 0.059 Uiso 1 1 calc R . .
C26 C 0.2542(4) 0.2016(3) -0.1018(3) 0.0524(12) Uani 1 1 d . . .
H26A H 0.2899 0.1924 -0.1618 0.063 Uiso 1 1 calc R . .
C27 C 0.2192(4) 0.2876(3) -0.0920(3) 0.0517(11) Uani 1 1 d . . .
H27A H 0.2304 0.3379 -0.1454 0.062 Uiso 1 1 calc R . .
C28 C 0.1675(3) 0.3019(3) -0.0050(3) 0.0429(10) Uani 1 1 d . . .
H28A H 0.1440 0.3620 0.0010 0.051 Uiso 1 1 calc R . .
C29 C 0.0055(3) 0.1535(2) 0.2477(3) 0.0347(9) Uani 1 1 d . . .
C30 C -0.0533(3) 0.1276(3) 0.2007(3) 0.0464(10) Uani 1 1 d . . .
H30A H -0.0510 0.1607 0.1386 0.056 Uiso 1 1 calc R . .
C31 C -0.1155(3) 0.0536(3) 0.2441(4) 0.0518(12) Uani 1 1 d . . .
H31A H -0.1575 0.0377 0.2127 0.062 Uiso 1 1 calc R . .
C32 C -0.1156(4) 0.0038(3) 0.3325(4) 0.0533(12) Uani 1 1 d . . .
H32A H -0.1573 -0.0471 0.3619 0.064 Uiso 1 1 calc R . .
C33 C -0.0563(3) 0.0268(3) 0.3789(3) 0.0464(11) Uani 1 1 d . . .
H33A H -0.0561 -0.0088 0.4396 0.056 Uiso 1 1 calc R . .
C34 C 0.0038(3) 0.1022(3) 0.3374(3) 0.0387(9) Uani 1 1 d . . .
H34A H 0.0438 0.1186 0.3704 0.046 Uiso 1 1 calc R . .
C35 C 0.3334(3) 0.2522(3) 0.3252(3) 0.0384(10) Uani 1 1 d . A .
C36 C 0.4126(3) 0.3106(4) 0.2822(3) 0.0584(13) Uani 1 1 d . . .
H36A H 0.4069 0.3606 0.2311 0.070 Uiso 1 1 calc R . .
C37 C 0.5026(4) 0.2961(6) 0.3139(5) 0.097(2) Uani 1 1 d . A .
H37A H 0.5569 0.3368 0.2851 0.117 Uiso 1 1 calc R . .
C38 C 0.5104(6) 0.2225(8) 0.3870(6) 0.120(4) Uani 1 1 d . . .
C39 C 0.4317(7) 0.1661(5) 0.4299(5) 0.097(3) Uani 1 1 d . A .
H39A H 0.4369 0.1165 0.4815 0.116 Uiso 1 1 calc R . .
C40 C 0.3445(4) 0.1799(3) 0.3995(3) 0.0623(14) Uani 1 1 d . . .
H40A H 0.2904 0.1391 0.4299 0.075 Uiso 1 1 calc R A .
C41 C 0.6800(4) 0.1772(5) 0.3882(5) 0.096(2) Uani 1 1 d . . .
H41A H 0.7426 0.1874 0.4021 0.143 Uiso 1 1 calc R A 1
H41B H 0.6966 0.1789 0.3220 0.143 Uiso 1 1 calc R A 1
H41C H 0.6550 0.1176 0.4261 0.143 Uiso 1 1 calc R A 1
C42 C 0.3513(3) 0.0902(2) 0.2348(2) 0.0284(8) Uani 1 1 d . . .
C43 C 0.2782(3) 0.0248(2) 0.2820(2) 0.0313(8) Uani 1 1 d . . .
H43A H 0.2083 0.0385 0.2790 0.038 Uiso 1 1 calc R . .
C44 C 0.3058(3) -0.0595(2) 0.3328(3) 0.0319(8) Uani 1 1 d . . .
C45 C 0.4071(3) -0.0832(2) 0.3384(3) 0.0348(9) Uani 1 1 d . . .
H45A H 0.4258 -0.1415 0.3734 0.042 Uiso 1 1 calc R . .
C46 C 0.4793(3) -0.0189(2) 0.2911(3) 0.0339(9) Uani 1 1 d . . .
C47 C 0.4538(3) 0.0666(2) 0.2401(3) 0.0318(8) Uani 1 1 d . . .
H47A H 0.5057 0.1093 0.2086 0.038 Uiso 1 1 calc R . .
C48 C 0.2245(3) -0.1276(3) 0.3780(3) 0.0437(10) Uani 1 1 d . . .
C49 C 0.5911(3) -0.0417(3) 0.2930(3) 0.0453(10) Uani 1 1 d . . .
C50 C 0.3820(3) 0.2155(2) 0.1005(2) 0.0303(8) Uani 1 1 d . . .
C51 C 0.4487(3) 0.1647(3) 0.0403(3) 0.0368(9) Uani 1 1 d . . .
H51A H 0.4577 0.1004 0.0626 0.044 Uiso 1 1 calc R . .
C52 C 0.5013(3) 0.2058(3) -0.0502(3) 0.0374(9) Uani 1 1 d . . .
C53 C 0.4919(3) 0.2998(3) -0.0867(3) 0.0406(10) Uani 1 1 d . . .
H53A H 0.5283 0.3278 -0.1492 0.049 Uiso 1 1 calc R . .
C54 C 0.4271(3) 0.3509(3) -0.0280(3) 0.0356(9) Uani 1 1 d . . .
C55 C 0.3744(3) 0.3113(2) 0.0627(2) 0.0310(8) Uani 1 1 d . . .
H55A H 0.3319 0.3489 0.1010 0.037 Uiso 1 1 calc R . .
C56 C 0.5636(4) 0.1466(3) -0.1110(3) 0.0548(12) Uani 1 1 d . . .
C57 C 0.4129(3) 0.4511(3) -0.0673(3) 0.0472(11) Uani 1 1 d . . .
F1 F 0.1501(2) -0.10568(18) 0.44883(19) 0.0693(8) Uani 1 1 d . . .
F2 F 0.2635(2) -0.21144(15) 0.4103(2) 0.0704(8) Uani 1 1 d . . .
F3 F 0.1751(2) -0.13610(19) 0.3187(2) 0.0717(8) Uani 1 1 d . . .
F4 F 0.6164(2) -0.0029(2) 0.3485(3) 0.0902(11) Uani 1 1 d . . .
F5 F 0.6128(2) -0.13048(18) 0.3223(2) 0.0696(8) Uani 1 1 d . . .
F6 F 0.6582(2) -0.0165(2) 0.2088(2) 0.0830(10) Uani 1 1 d . . .
F7 F 0.6421(4) 0.1035(5) -0.0868(4) 0.200(3) Uani 1 1 d . . .
F8 F 0.5982(4) 0.1895(2) -0.1985(2) 0.137(2) Uani 1 1 d . . .
F9 F 0.5109(3) 0.0828(2) -0.1135(2) 0.0924(11) Uani 1 1 d . . .
F10 F 0.4992(2) 0.49488(17) -0.0917(2) 0.0706(8) Uani 1 1 d . . .
F11 F 0.3841(3) 0.4699(2) -0.1467(2) 0.0787(9) Uani 1 1 d . . .
F12 F 0.3390(2) 0.49254(17) -0.0110(2) 0.0833(10) Uani 1 1 d . . .
C58 C -0.2121(5) 0.1401(5) 0.0215(4) 0.137(4) Uani 1 1 d G . .
H58A H -0.2700 0.1039 0.0549 0.164 Uiso 1 1 calc R . .
C59 C -0.1225(7) 0.1034(4) -0.0325(5) 0.198(6) Uani 1 1 d G . .
H59A H -0.1191 0.0421 -0.0361 0.237 Uiso 1 1 calc R . .
C60 C -0.0378(5) 0.1563(6) -0.0814(4) 0.162(4) Uani 1 1 d G . .
H60A H 0.0234 0.1313 -0.1183 0.194 Uiso 1 1 calc R . .
C61 C -0.0428(5) 0.2460(5) -0.0761(4) 0.160(4) Uani 1 1 d G . .
H61A H 0.0150 0.2822 -0.1095 0.192 Uiso 1 1 calc R . .
C62 C -0.1325(6) 0.2827(3) -0.0220(5) 0.127(3) Uani 1 1 d G . .
H62A H -0.1359 0.3440 -0.0185 0.152 Uiso 1 1 calc R . .
C63 C -0.2172(5) 0.2297(5) 0.0268(4) 0.139(3) Uani 1 1 d G . .
C64 C -0.3097(6) 0.2650(6) 0.0839(5) 0.119(3) Uani 1 1 d . . .
H64A H -0.3018 0.3285 0.0809 0.179 Uiso 1 1 calc R . .
H64B H -0.3218 0.2285 0.1485 0.179 Uiso 1 1 calc R . .
H64C H -0.3691 0.2624 0.0614 0.179 Uiso 1 1 calc R . .
C65 C 0.5404(13) -0.5227(16) 0.6023(12) 0.120(5) Uani 0.50 1 d P . .
C66 C 0.5168(6) -0.4489(7) 0.5372(7) 0.110(2) Uani 1 1 d . . .
C67 C 0.4952(13) -0.3750(13) 0.4754(17) 0.131(6) Uani 0.50 1 d P . .
C68 C 0.4743(8) -0.3828(8) 0.3852(7) 0.144(3) Uani 1 1 d . . .
C69 C 0.5063(10) -0.5359(11) 0.5420(10) 0.088(4) Uani 0.50 1 d P . .

loop_
_atom_site_aniso_label
_atom_site_aniso_U_11
_atom_site_aniso_U_22
_atom_site_aniso_U_33
_atom_site_aniso_U_23
_atom_site_aniso_U_13
_atom_site_aniso_U_12
Pd1 0.03068(17) 0.02299(15) 0.02580(16) -0.00666(11) -0.00533(12) -0.00042(11)
Fe1 0.0358(3) 0.0315(3) 0.0412(3) -0.0109(3) -0.0121(3) 0.0052(2)
P1 0.0324(5) 0.0259(5) 0.0289(5) -0.0091(4) -0.0052(4) -0.0011(4)
P2 0.0328(5) 0.0281(5) 0.0345(5) -0.0096(4) -0.0098(4) -0.0015(4)
O1 0.104(6) 0.069(4) 0.187(9) -0.065(6) -0.108(6) 0.034(5)
O1' 0.055(6) 0.125(9) 0.079(7) -0.055(7) -0.047(5) 0.040(6)
N1 0.0313(17) 0.0249(15) 0.0277(17) -0.0064(13) -0.0037(14) 0.0012(13)
C1 0.034(2) 0.0299(19) 0.030(2) -0.0097(16) -0.0047(17) 0.0011(16)
C2 0.031(2) 0.031(2) 0.038(2) -0.0099(17) 0.0017(18) -0.0019(17)
C3 0.035(2) 0.049(3) 0.049(3) -0.016(2) -0.005(2) 0.003(2)
C4 0.039(2) 0.054(3) 0.052(3) -0.025(2) -0.012(2) 0.015(2)
C5 0.045(2) 0.030(2) 0.041(2) -0.0115(18) -0.0091(19) 0.0028(18)
C6 0.040(2) 0.035(2) 0.034(2) -0.0111(17) -0.0141(18) 0.0000(18)
C7 0.041(2) 0.050(2) 0.054(3) -0.019(2) -0.025(2) 0.005(2)
C8 0.052(3) 0.059(3) 0.060(3) -0.020(2) -0.031(2) 0.020(2)
C9 0.070(3) 0.036(2) 0.047(3) -0.005(2) -0.028(2) 0.012(2)
C10 0.047(2) 0.036(2) 0.036(2) -0.0071(18) -0.014(2) 0.0009(19)
C11 0.038(2) 0.0258(18) 0.030(2) -0.0090(16) -0.0070(17) 0.0030(16)
C12 0.044(2) 0.041(2) 0.039(2) -0.0176(19) -0.009(2) -0.0010(19)
C13 0.055(3) 0.048(2) 0.044(3) -0.018(2) -0.025(2) 0.009(2)
C14 0.065(3) 0.059(3) 0.035(2) -0.014(2) -0.020(2) 0.011(2)
C15 0.054(3) 0.058(3) 0.039(3) 0.001(2) -0.006(2) -0.010(2)
C16 0.042(2) 0.047(2) 0.034(2) -0.0068(19) -0.0088(19) -0.001(2)
C17 0.032(2) 0.0278(19) 0.041(2) -0.0100(17) -0.0084(18) -0.0017(16)
C18 0.036(2) 0.031(2) 0.041(2) -0.0064(18) -0.0063(19) -0.0045(17)
C19 0.047(3) 0.037(2) 0.056(3) -0.001(2) -0.002(2) -0.010(2)
C20 0.057(3) 0.029(2) 0.088(4) -0.012(2) -0.008(3) -0.014(2)
C21 0.050(3) 0.039(2) 0.071(3) -0.024(2) -0.004(3) -0.011(2)
C22 0.045(2) 0.037(2) 0.047(3) -0.0196(19) -0.004(2) -0.0041(19)
C23 0.034(2) 0.036(2) 0.035(2) -0.0152(18) -0.0099(18) -0.0015(17)
C24 0.048(3) 0.038(2) 0.046(3) -0.020(2) -0.015(2) 0.0009(19)
C25 0.057(3) 0.043(2) 0.057(3) -0.027(2) -0.020(2) 0.002(2)
C26 0.052(3) 0.071(3) 0.040(3) -0.028(2) -0.014(2) 0.007(2)
C27 0.065(3) 0.054(3) 0.033(2) -0.013(2) -0.012(2) 0.005(2)
C28 0.050(3) 0.040(2) 0.040(2) -0.014(2) -0.014(2) 0.003(2)
C29 0.031(2) 0.0301(19) 0.042(2) -0.0120(18) -0.0054(18) -0.0025(17)
C30 0.046(3) 0.046(2) 0.054(3) -0.017(2) -0.019(2) -0.003(2)
C31 0.040(3) 0.048(3) 0.077(4) -0.024(3) -0.019(2) -0.012(2)
C32 0.046(3) 0.037(2) 0.074(4) -0.013(2) -0.009(2) -0.012(2)
C33 0.045(3) 0.034(2) 0.050(3) -0.004(2) -0.004(2) -0.001(2)
C34 0.034(2) 0.033(2) 0.050(3) -0.0176(19) -0.0092(19) 0.0034(18)
C35 0.043(2) 0.044(2) 0.030(2) -0.0186(18) -0.0124(19) 0.014(2)
C36 0.035(3) 0.098(4) 0.053(3) -0.035(3) -0.014(2) -0.001(3)
C37 0.037(3) 0.190(8) 0.089(5) -0.076(5) -0.018(3) 0.001(4)
C38 0.079(5) 0.221(10) 0.091(6) -0.095(6) -0.064(5) 0.091(6)
C39 0.137(6) 0.107(5) 0.076(5) -0.056(4) -0.079(5) 0.077(5)
C40 0.093(4) 0.056(3) 0.049(3) -0.029(2) -0.037(3) 0.032(3)
C41 0.050(4) 0.129(6) 0.144(6) -0.084(5) -0.042(4) 0.011(4)
C42 0.033(2) 0.0246(18) 0.0273(19) -0.0108(15) -0.0049(16) -0.0011(16)
C43 0.027(2) 0.034(2) 0.032(2) -0.0117(17) -0.0030(16) -0.0013(16)
C44 0.036(2) 0.0250(18) 0.030(2) -0.0071(16) -0.0022(17) -0.0028(16)
C45 0.046(2) 0.0255(19) 0.031(2) -0.0070(16) -0.0107(18) 0.0037(17)
C46 0.037(2) 0.031(2) 0.035(2) -0.0111(17) -0.0109(18) 0.0014(17)
C47 0.032(2) 0.0302(19) 0.033(2) -0.0116(16) -0.0035(17) -0.0047(16)
C48 0.048(3) 0.030(2) 0.044(3) -0.0043(19) -0.004(2) -0.0028(19)
C49 0.043(3) 0.046(2) 0.046(3) -0.009(2) -0.015(2) 0.002(2)
C50 0.035(2) 0.0313(19) 0.0249(19) -0.0079(16) -0.0061(17) -0.0063(16)
C51 0.041(2) 0.031(2) 0.039(2) -0.0159(18) -0.0042(19) -0.0045(17)
C52 0.037(2) 0.039(2) 0.035(2) -0.0151(18) -0.0002(18) -0.0121(18)
C53 0.043(2) 0.049(2) 0.027(2) -0.0117(19) 0.0016(18) -0.015(2)
C54 0.034(2) 0.034(2) 0.038(2) -0.0063(18) -0.0096(18) -0.0072(17)
C55 0.034(2) 0.0289(19) 0.028(2) -0.0068(16) -0.0068(17) 0.0005(16)
C56 0.054(3) 0.055(3) 0.049(3) -0.028(2) 0.010(2) -0.007(2)
C57 0.046(3) 0.044(2) 0.041(3) -0.004(2) -0.005(2) 0.000(2)
F1 0.0632(18) 0.0567(16) 0.0632(18) -0.0152(14) 0.0239(15) -0.0192(14)
F2 0.0651(18) 0.0284(13) 0.094(2) 0.0064(14) -0.0058(16) -0.0105(12)
F3 0.0710(19) 0.0757(19) 0.0699(19) -0.0088(16) -0.0130(16) -0.0439(16)
F4 0.0648(19) 0.112(3) 0.140(3) -0.082(2) -0.061(2) 0.0224(18)
F5 0.0548(17) 0.0535(16) 0.097(2) -0.0101(15) -0.0340(16) 0.0172(13)
F6 0.0350(15) 0.117(3) 0.069(2) 0.0036(18) -0.0055(15) 0.0074(16)
F7 0.137(4) 0.332(7) 0.216(6) -0.232(6) -0.102(4) 0.158(5)
F8 0.215(5) 0.077(2) 0.073(2) -0.050(2) 0.077(3) -0.069(3)
F9 0.107(3) 0.0692(19) 0.092(2) -0.0568(18) 0.0305(19) -0.0357(19)
F10 0.0688(19) 0.0407(14) 0.090(2) 0.0047(14) -0.0169(16) -0.0199(14)
F11 0.098(2) 0.0709(19) 0.0619(19) 0.0093(15) -0.0418(18) 0.0001(17)
F12 0.097(2) 0.0376(14) 0.0680(19) 0.0058(14) 0.0170(17) 0.0153(15)
C58 0.137(8) 0.125(7) 0.152(9) -0.069(7) -0.005(7) -0.032(6)
C59 0.186(12) 0.239(14) 0.169(11) 0.015(11) -0.084(10) -0.074(12)
C60 0.137(8) 0.240(14) 0.080(6) 0.027(7) -0.032(6) -0.055(9)
C61 0.206(12) 0.105(7) 0.158(10) -0.038(7) -0.026(9) -0.018(8)
C62 0.147(8) 0.120(7) 0.113(7) 0.039(5) -0.073(6) -0.064(6)
C63 0.138(8) 0.182(10) 0.099(6) 0.023(7) -0.082(6) -0.024(8)
C64 0.096(5) 0.162(8) 0.089(5) -0.018(5) -0.030(5) 0.006(5)
C65 0.108(12) 0.164(19) 0.085(11) -0.033(12) -0.025(10) 0.000(12)
C66 0.099(6) 0.122(7) 0.121(7) -0.044(6) -0.042(5) 0.007(5)
C67 0.096(12) 0.116(14) 0.17(2) -0.064(14) -0.002(12) -0.001(11)
C68 0.157(9) 0.144(8) 0.152(9) -0.053(7) -0.078(7) 0.033(7)
C69 0.069(8) 0.104(12) 0.103(11) -0.041(9) -0.041(8) 0.018(8)

loop_
_atom_type_symbol
_atom_type_description
_atom_type_scat_dispersion_real
_atom_type_scat_dispersion_imag
_atom_type_scat_source
C C 0.0033 0.0016 'International Tables Vol C Tables 4.2.6.8 and 6.1.1.4'
H H 0.0000 0.0000 'International Tables Vol C Tables 4.2.6.8 and 6.1.1.4'
N N 0.0061 0.0033 'International Tables Vol C Tables 4.2.6.8 and 6.1.1.4'
O O 0.0106 0.0060 'International Tables Vol C Tables 4.2.6.8 and 6.1.1.4'
F F 0.0171 0.0103 'International Tables Vol C Tables 4.2.6.8 and 6.1.1.4'
P P 0.1023 0.0942 'International Tables Vol C Tables 4.2.6.8 and 6.1.1.4'
Fe Fe 0.3463 0.8444 'International Tables Vol C Tables 4.2.6.8 and 6.1.1.4'
Pd Pd -0.9988 1.0072 'International Tables Vol C Tables 4.2.6.8 and 6.1.1.4'

loop_
_geom_angle_atom_site_label_1
_geom_angle_atom_site_label_2
_geom_angle_atom_site_label_3
_geom_angle
_geom_angle_site_symmetry_1
_geom_angle_site_symmetry_3
C35 Pd1 N1 83.86(13) . .
C35 Pd1 P1 84.84(11) . .
N1 Pd1 P1 168.32(8) . .
C35 Pd1 P2 171.77(10) . .
N1 Pd1 P2 87.95(9) . .
P1 Pd1 P2 103.38(4) . .
C2 Fe1 C1 41.49(15) . .
C2 Fe1 C6 108.39(15) . .
C1 Fe1 C6 111.78(15) . .
C2 Fe1 C10 135.83(15) . .
C1 Fe1 C10 109.77(16) . .
C6 Fe1 C10 41.59(15) . .
C2 Fe1 C5 69.10(15) . .
C1 Fe1 C5 41.48(14) . .
C6 Fe1 C5 143.48(16) . .
C10 Fe1 C5 113.94(16) . .
C2 Fe1 C7 112.15(17) . .
C1 Fe1 C7 142.44(15) . .
C6 Fe1 C7 41.21(15) . .
C10 Fe1 C7 68.76(17) . .
C5 Fe1 C7 175.08(16) . .
C2 Fe1 C9 176.33(17) . .
C1 Fe1 C9 136.41(17) . .
C6 Fe1 C9 69.06(16) . .
C10 Fe1 C9 40.53(16) . .
C5 Fe1 C9 111.22(17) . .
C7 Fe1 C9 67.86(18) . .
C2 Fe1 C3 40.55(15) . .
C1 Fe1 C3 68.95(16) . .
C6 Fe1 C3 134.53(16) . .
C10 Fe1 C3 175.63(16) . .
C5 Fe1 C3 68.09(17) . .
C7 Fe1 C3 109.53(18) . .
C9 Fe1 C3 143.11(18) . .
C2 Fe1 C8 142.64(18) . .
C1 Fe1 C8 175.76(18) . .
C6 Fe1 C8 68.92(17) . .
C10 Fe1 C8 67.79(18) . .
C5 Fe1 C8 135.70(16) . .
C7 Fe1 C8 40.63(17) . .
C9 Fe1 C8 39.54(18) . .
C3 Fe1 C8 113.76(19) . .
C2 Fe1 C4 68.06(16) . .
C1 Fe1 C4 68.66(16) . .
C6 Fe1 C4 174.47(17) . .
C10 Fe1 C4 143.86(17) . .
C5 Fe1 C4 40.18(16) . .
C7 Fe1 C4 135.33(17) . .
C9 Fe1 C4 114.69(17) . .
C3 Fe1 C4 40.07(17) . .
C8 Fe1 C4 111.07(18) . .
C1 P1 C17 100.78(17) . .
C1 P1 C11 102.39(17) . .
C17 P1 C11 103.70(17) . .
C1 P1 Pd1 118.96(12) . .
C17 P1 Pd1 112.10(13) . .
C11 P1 Pd1 116.70(12) . .
C6 P2 C29 104.61(18) . .
C6 P2 C23 103.20(18) . .
C29 P2 C23 102.00(17) . .
C6 P2 Pd1 116.45(13) . .
C29 P2 Pd1 115.05(13) . .
C23 P2 Pd1 113.80(12) . .
C41 O1 C38 109.6(6) . .
C41 O1' C38 113.1(10) . .
C50 N1 C42 118.9(3) . .
C50 N1 Pd1 121.3(2) . .
C42 N1 Pd1 116.4(2) . .
C2 C1 C5 106.7(3) . .
C2 C1 P1 126.2(3) . .
C5 C1 P1 127.1(3) . .
C2 C1 Fe1 69.1(2) . .
C5 C1 Fe1 70.0(2) . .
P1 C1 Fe1 125.0(2) . .
C3 C2 C1 108.5(3) . .
C3 C2 Fe1 71.1(2) . .
C1 C2 Fe1 69.4(2) . .
C2 C3 C4 108.2(4) . .
C2 C3 Fe1 68.4(2) . .
C4 C3 Fe1 70.6(3) . .
C5 C4 C3 108.5(4) . .
C5 C4 Fe1 68.8(2) . .
C3 C4 Fe1 69.4(2) . .
C4 C5 C1 108.1(4) . .
C4 C5 Fe1 71.0(2) . .
C1 C5 Fe1 68.6(2) . .
C7 C6 C10 106.5(3) . .
C7 C6 P2 130.5(3) . .
C10 C6 P2 122.8(3) . .
C7 C6 Fe1 70.1(2) . .
C10 C6 Fe1 69.5(2) . .
P2 C6 Fe1 122.1(2) . .
C8 C7 C6 108.0(4) . .
C8 C7 Fe1 70.2(2) . .
C6 C7 Fe1 68.6(2) . .
C9 C8 C7 108.5(4) . .
C9 C8 Fe1 69.7(3) . .
C7 C8 Fe1 69.1(2) . .
C8 C9 C10 109.0(4) . .
C8 C9 Fe1 70.7(3) . .
C10 C9 Fe1 69.1(2) . .
C9 C10 C6 108.0(4) . .
C9 C10 Fe1 70.3(3) . .
C6 C10 Fe1 69.0(2) . .
C16 C11 C12 119.0(4) . .
C16 C11 P1 120.8(3) . .
C12 C11 P1 120.2(3) . .
C11 C12 C13 119.9(4) . .
C14 C13 C12 120.7(4) . .
C13 C14 C15 120.1(4) . .
C14 C15 C16 120.2(4) . .
C11 C16 C15 120.2(4) . .
C18 C17 C22 119.3(4) . .
C18 C17 P1 120.4(3) . .
C22 C17 P1 120.0(3) . .
C17 C18 C19 120.8(4) . .
C20 C19 C18 119.4(4) . .
C19 C20 C21 120.4(4) . .
C22 C21 C20 120.0(4) . .
C21 C22 C17 120.1(4) . .
C28 C23 C24 118.4(4) . .
C28 C23 P2 120.8(3) . .
C24 C23 P2 120.6(3) . .
C25 C24 C23 120.4(4) . .
C26 C25 C24 120.0(4) . .
C27 C26 C25 120.1(4) . .
C26 C27 C28 120.5(4) . .
C27 C28 C23 120.6(4) . .
C34 C29 C30 118.8(4) . .
C34 C29 P2 120.1(3) . .
C30 C29 P2 121.0(3) . .
C29 C30 C31 120.5(4) . .
C32 C31 C30 119.7(4) . .
C31 C32 C33 120.6(4) . .
C32 C33 C34 120.4(4) . .
C29 C34 C33 120.0(4) . .
C36 C35 C40 118.3(4) . .
C36 C35 Pd1 121.3(3) . .
C40 C35 Pd1 119.6(4) . .
C35 C36 C37 120.0(5) . .
C38 C37 C36 119.3(7) . .
C39 C38 C37 120.4(6) . .
C39 C38 O1' 95.4(9) . .
C37 C38 O1' 143.8(10) . .
C39 C38 O1 136.3(8) . .
C37 C38 O1 102.4(9) . .
O1' C38 O1 44.0(5) . .
C38 C39 C40 120.5(6) . .
C39 C40 C35 121.5(6) . .
O1 C41 O1' 50.7(5) . .
C43 C42 C47 117.6(3) . .
C43 C42 N1 120.1(3) . .
C47 C42 N1 122.2(3) . .
C44 C43 C42 121.0(3) . .
C43 C44 C45 121.6(3) . .
C43 C44 C48 118.0(3) . .
C45 C44 C48 120.3(3) . .
C46 C45 C44 117.3(3) . .
C45 C46 C47 122.4(3) . .
C45 C46 C49 119.6(3) . .
C47 C46 C49 118.1(3) . .
C46 C47 C42 120.1(3) . .
F1 C48 F2 107.0(3) . .
F1 C48 F3 105.5(3) . .
F2 C48 F3 105.4(3) . .
F1 C48 C44 113.1(3) . .
F2 C48 C44 113.0(3) . .
F3 C48 C44 112.3(3) . .
F4 C49 F5 106.1(4) . .
F4 C49 F6 107.1(4) . .
F5 C49 F6 105.0(4) . .
F4 C49 C46 112.9(4) . .
F5 C49 C46 112.8(4) . .
F6 C49 C46 112.3(3) . .
N1 C50 C51 123.5(3) . .
N1 C50 C55 120.4(3) . .
C51 C50 C55 115.9(3) . .
C52 C51 C50 121.6(3) . .
C51 C52 C53 121.8(4) . .
C51 C52 C56 118.1(4) . .
C53 C52 C56 119.9(4) . .
C54 C53 C52 117.2(4) . .
C55 C54 C53 122.0(3) . .
C55 C54 C57 120.3(4) . .
C53 C54 C57 117.7(4) . .
C54 C55 C50 121.5(3) . .
F7 C56 F8 106.3(5) . .
F7 C56 F9 103.9(5) . .
F8 C56 F9 103.4(4) . .
F7 C56 C52 114.6(4) . .
F8 C56 C52 114.1(4) . .
F9 C56 C52 113.3(4) . .
F12 C57 F10 107.5(4) . .
F12 C57 F11 105.0(4) . .
F10 C57 F11 104.4(4) . .
F12 C57 C54 113.7(3) . .
F10 C57 C54 113.9(4) . .
F11 C57 C54 111.6(4) . .
C59 C58 C63 120.0 . .
C58 C59 C60 120.0 . .
C59 C60 C61 120.0 . .
C62 C61 C60 120.0 . .
C61 C62 C63 120.0 . .
C62 C63 C58 120.0 . .
C62 C63 C64 121.3(6) . .
C58 C63 C64 118.7(6) . .
C69 C65 C66 61.8(11) . .
C69 C65 C68 66.6(14) . 2_646
C66 C65 C68 128.3(15) . 2_646
C67 C66 C69 127.6(13) . .
C67 C66 C65 177.7(14) . .
C69 C66 C65 54.7(10) . .
C67 C66 C69 63.8(11) . 2_646
C69 C66 C69 64.4(12) . 2_646
C65 C66 C69 118.4(14) . 2_646
C66 C67 C69 62.2(10) . 2_646
C66 C67 C68 120.7(13) . .
C69 C67 C68 58.6(10) 2_646 .
C65 C68 C69 50.2(9) 2_646 2_646
C65 C68 C67 107.1(12) 2_646 .
C69 C68 C67 57.8(10) 2_646 .
C65 C69 C66 63.5(13) . .
C65 C69 C66 171.2(14) . 2_646
C66 C69 C66 115.6(12) . 2_646
C65 C69 C67 125.4(19) . 2_646
C66 C69 C67 167.3(16) . 2_646
C66 C69 C67 54.0(11) 2_646 2_646
C65 C69 C69 124(2) . 2_646
C66 C69 C69 61.3(12) . 2_646
C66 C69 C69 54.2(9) 2_646 2_646
C67 C69 C69 107.8(17) 2_646 2_646
C65 C69 C68 63.2(13) . 2_646
C66 C69 C68 126.6(13) . 2_646
C66 C69 C68 117.5(13) 2_646 2_646
C67 C69 C68 63.6(12) 2_646 2_646
C69 C69 C68 170.5(18) 2_646 2_646

loop_
_geom_bond_atom_site_label_1
_geom_bond_atom_site_label_2
_geom_bond_distance
_geom_bond_site_symmetry_2
Pd1 C35 2.041(4) .
Pd1 N1 2.107(3) .
Pd1 P1 2.2786(12) .
Pd1 P2 2.4005(11) .
Fe1 C2 2.021(4) .
Fe1 C1 2.025(4) .
Fe1 C6 2.026(4) .
Fe1 C10 2.032(4) .
Fe1 C5 2.043(4) .
Fe1 C7 2.046(4) .
Fe1 C9 2.048(4) .
Fe1 C3 2.057(4) .
Fe1 C8 2.060(4) .
Fe1 C4 2.072(4) .
P1 C1 1.814(4) .
P1 C17 1.823(4) .
P1 C11 1.836(4) .
P2 C6 1.796(4) .
P2 C29 1.827(4) .
P2 C23 1.832(4) .
O1 C41 1.272(8) .
O1 C38 1.538(10) .
O1' C41 1.331(12) .
O1' C38 1.426(11) .
N1 C50 1.361(4) .
N1 C42 1.402(4) .
C1 C2 1.433(5) .
C1 C5 1.441(5) .
C2 C3 1.414(5) .
C3 C4 1.415(6) .
C4 C5 1.414(6) .
C6 C7 1.433(5) .
C6 C10 1.441(5) .
C7 C8 1.426(6) .
C8 C9 1.390(6) .
C9 C10 1.413(6) .
C11 C16 1.388(5) .
C11 C12 1.391(5) .
C12 C13 1.392(6) .
C13 C14 1.366(6) .
C14 C15 1.370(6) .
C15 C16 1.395(6) .
C17 C18 1.373(5) .
C17 C22 1.402(5) .
C18 C19 1.394(5) .
C19 C20 1.380(6) .
C20 C21 1.386(7) .
C21 C22 1.379(6) .
C23 C28 1.394(5) .
C23 C24 1.394(5) .
C24 C25 1.391(6) .
C25 C26 1.380(6) .
C26 C27 1.368(6) .
C27 C28 1.382(6) .
C29 C34 1.391(5) .
C29 C30 1.394(5) .
C30 C31 1.395(6) .
C31 C32 1.372(7) .
C32 C33 1.370(6) .
C33 C34 1.393(6) .
C35 C36 1.376(6) .
C35 C40 1.386(6) .
C36 C37 1.416(7) .
C37 C38 1.376(11) .
C38 C39 1.353(11) .
C39 C40 1.370(8) .
C42 C43 1.396(5) .
C42 C47 1.401(5) .
C43 C44 1.378(5) .
C44 C45 1.388(5) .
C44 C48 1.495(5) .
C45 C46 1.377(5) .
C46 C47 1.384(5) .
C46 C49 1.509(6) .
C48 F1 1.329(5) .
C48 F2 1.336(4) .
C48 F3 1.338(5) .
C49 F4 1.323(5) .
C49 F5 1.327(5) .
C49 F6 1.332(5) .
C50 C51 1.409(5) .
C50 C55 1.420(5) .
C51 C52 1.378(5) .
C52 C53 1.394(5) .
C52 C56 1.483(6) .
C53 C54 1.387(5) .
C54 C55 1.375(5) .
C54 C57 1.491(5) .
C56 F7 1.268(6) .
C56 F8 1.302(6) .
C56 F9 1.308(5) .
C57 F12 1.327(5) .
C57 F10 1.329(5) .
C57 F11 1.353(5) .
C58 C59 1.3900 .
C58 C63 1.3900 .
C59 C60 1.3900 .
C60 C61 1.3900 .
C61 C62 1.3900 .
C62 C63 1.3900 .
C63 C64 1.427(8) .
C65 C69 1.24(2) .
C65 C66 1.36(2) .
C65 C68 1.44(2) 2_646
C66 C67 1.33(2) .
C66 C69 1.340(16) .
C66 C69 1.449(15) 2_646
C67 C69 1.47(2) 2_646
C67 C68 1.56(2) .
C68 C65 1.44(2) 2_646
C68 C69 1.483(17) 2_646
C69 C66 1.449(15) 2_646
C69 C67 1.47(2) 2_646
C69 C69 1.49(3) 2_646
C69 C68 1.483(17) 2_646
